data_7716815
loop_
_publ_author_name
'Edwards, Abigail'
'Elkins, Landon J.'
'Slebodnick, Carla'
'Wang, Jinglei'
'Zhang, Qiang'
'Makal, Tegan A.'

_publ_section_title
;
 Structural diversity and solvent-induced transformations of a
 copper-based metal-organic framework with highly aromatic ligands.
;
_journal_issue 34
_journal_name_full 'Dalton transactions (Cambridge, England : 2003)'
_journal_page_first 14496
_journal_page_last 14504
_journal_paper_doi 10.1039/d4dt02085e
_journal_volume 53
_journal_year 2024
_chemical_formula_moiety 'C44 H20 Cu2 O10, 5[C3H7NO]'
_chemical_formula_sum 'C59 H55 Cu2 N5 O15'
_chemical_formula_weight 1201.16
_space_group_crystal_system orthorhombic
_space_group_IT_number 66
_space_group_name_Hall '-C 2 2c'
_space_group_name_H-M_alt 'C c c m'
_atom_sites_solution_hydrogens geom
_atom_sites_solution_primary dual
_audit_creation_date 2024-07-15
_audit_creation_method
;
Olex2 1.5
(compiled 2024.02.16 svn.r378c4104 for OlexSys, GUI svn.r6928)
;
_audit_update_record
;
2024-07-17 deposited with the CCDC.	2024-08-05 downloaded from the CCDC.
;
_cell_angle_alpha 90
_cell_angle_beta 90
_cell_angle_gamma 90
_cell_formula_units_Z 4
_cell_length_a 11.3494(3)
_cell_length_b 36.6729(3)
_cell_length_c 14.7750(2)
_cell_measurement_reflns_used 21903
_cell_measurement_temperature 99.98(16)
_cell_measurement_theta_max 76.5030
_cell_measurement_theta_min 4.0430
_cell_volume 6149.58(19)
_computing_cell_refinement 'CrysAlisPro 1.171.42.94a (Rigaku OD, 2023)'
_computing_data_collection 'CrysAlisPro 1.171.42.94a (Rigaku OD, 2023)'
_computing_data_reduction 'CrysAlisPro 1.171.42.94a (Rigaku OD, 2023)'
_computing_molecular_graphics 'Olex2 1.5 (Dolomanov et al., 2009)'
_computing_publication_material 'Olex2 1.5 (Dolomanov et al., 2009)'
_computing_structure_refinement 'SHELXL 2018/3 (Sheldrick, 2015)'
_computing_structure_solution 'SHELXT 2018/2 (Sheldrick, 2018)'
_diffrn_ambient_environment N~2~
_diffrn_ambient_temperature 99.98(16)
_diffrn_detector 'Hybrid Pixel Array Detector'
_diffrn_detector_area_resol_mean 10.0000
_diffrn_detector_type HyPix
_diffrn_measured_fraction_theta_full 0.997
_diffrn_measured_fraction_theta_max 0.995
_diffrn_measurement_details
;
List of Runs (angles in degrees, time in seconds):

  # Type    Start    End  Width  t~exp~   \w     \q     \k     \f   Frames
#--------------------------------------------------------------------------
  1  \w    -25.00  32.00   0.50    2.00    --  -45.04  13.00 108.00  114
  2  \w   -122.00 -21.00   0.50    2.00    --  -45.04 -13.00 -63.00  202
  3  \w     55.00  95.00   0.50    2.00    --   45.04  13.00 108.00   80
  4  \w    -32.00  21.00   0.50    2.00    --   45.04 -13.00 -63.00  106
  5  \w   -138.00-113.00   0.50   10.00    --  -88.50 -13.00 -63.00   50
  6  \w     81.00 126.00   0.50   10.00    --  110.00  13.00 108.00   90
  7  \w     -1.00  28.00   0.50    2.00    --  -45.04  77.00 150.00   58
  8  \w    -78.00 -15.00   0.50    2.00    --  -45.04 125.00-180.00  126
  9  \w   -117.00 -85.00   0.50    2.00    --  -45.04 -77.00 -30.00   64
 10  \w    -28.00  33.00   0.50    2.00    --  -45.04  19.00 -90.00  122
 11  \w    -69.00 -30.00   0.50    2.00    --  -45.04  77.00 150.00   78
 12  \w     38.00  92.00   0.50    2.00    --   45.04-125.00 120.00  108
 13  \w    -48.00 -22.00   0.50   10.00    --  -88.50  45.00   0.00   52
 14  \w     45.00  85.00   0.50   10.00    --  110.00 -94.00   0.00   80
 15  \w     55.00  96.00   0.50   10.00    --  110.00 -94.00-150.00   82
 16  \w     81.00 106.00   0.50   10.00    --  110.00-104.00 -29.67   50
 17  \w     79.00 106.00   0.50   10.00    --  110.00-105.00  88.48   54
 18  \w     39.00  68.00   0.50   10.00    --  110.00 -61.00 150.00   58
 19  \w     41.00  69.00   0.50   10.00    --  110.00 -61.00 -60.00   56
 20  \w     94.00 120.00   0.50   10.00    --  110.00  45.00-120.00   52
 21  \w     41.00  74.00   0.50   10.00    --  110.00-105.00  88.48   66
 22  \w     84.00 138.00   0.50   10.00    --  110.00  15.00  30.00  108
 23  \w     38.00  69.00   0.50   10.00    --  110.00 -61.00  30.00   62
 24  \w     50.00  75.00   0.50   10.00    --  110.00-125.00-120.00   50
 25  \w     87.00 112.00   0.50   10.00    --  110.00-125.00-120.00   50
 26  \w     43.00  80.00   0.50   10.00    --  110.00-125.00 120.00   74
 27  \w     41.00  68.00   0.50   10.00    --  110.00 -88.00 118.14   54
 28  \w     51.00  77.00   0.50   10.00    --  110.00-125.00 -60.00   52
 29  \w     84.00 112.00   0.50   10.00    --  110.00-125.00 -60.00   56
 30  \w     92.00 163.00   0.50   10.00    --  110.00  45.00 -60.00  142
 31  \w     43.00  69.00   0.50   10.00    --  110.00-125.00  30.00   52
 32  \w     81.00 111.00   0.50   10.00    --  110.00-125.00  30.00   60
 33  \w     96.00 178.00   0.50   10.00    --  110.00  15.00 -90.00  164
 34  \w     39.00  87.00   0.50   10.00    --  110.00 -77.00 -60.00   96
 35  \w     96.00 121.00   0.50   10.00    --  110.00  30.00 150.00   50
 36  \w    134.00 160.00   0.50   10.00    --  110.00  30.00 150.00   52
 37  \w    104.00 163.00   0.50   10.00    --  110.00 125.00 120.00  118
 38  \w    116.00 172.00   0.50   10.00    --  110.00  15.00 -30.00  112
 39  \w     84.00 109.00   0.50   10.00    --  110.00 -85.00 -76.77   50
 40  \w     41.00  74.00   0.50   10.00    --  110.00 -85.00 -76.77   66
 41  \w    105.00 142.00   0.50   10.00    --  110.00  69.00 127.66   74
 42  \w     41.00  67.00   0.50   10.00    --  110.00 -61.00-180.00   52
 43  \w     39.00  64.00   0.50   10.00    --  110.00 -77.00-150.00   50
 44  \w     88.00 113.00   0.50   10.00    --  110.00  15.00 -30.00   50
 45  \w     41.00  92.00   0.50   10.00    --  110.00-125.00-150.00  102
 46  \w     96.00 175.00   0.50   10.00    --  110.00 125.00 150.00  158
 47  \w     81.00 112.00   0.50   10.00    --  110.00-125.00 150.00   62
 48  \w     86.00 112.00   0.50   10.00    --  110.00-125.00 120.00   52
 49  \w     38.00  93.00   0.50   10.00    --  110.00 -94.00 120.00  110
 50  \w     94.00 141.00   0.50   10.00    --  110.00 -88.00 118.14   94
 51  \w    128.00 154.00   0.50   10.00    --  110.00 125.00  90.00   52
 52  \w    111.00 136.00   0.50   10.00    --  110.00  45.00 120.00   50
 53  \w     93.00 123.00   0.50   10.00    --  110.00  30.00-180.00   60
 54  \w    135.00 160.00   0.50   10.00    --  110.00  30.00-180.00   50
 55  \w     39.00  65.00   0.50   10.00    --  110.00 -94.00 -90.00   52
 56  \w     80.00 106.00   0.50   10.00    --  110.00 -94.00 -90.00   52
 57  \w     42.00  67.00   0.50   10.00    --  110.00-125.00   0.00   50
 58  \w     82.00 107.00   0.50   10.00    --  110.00-125.00   0.00   50
 59  \w     48.00  73.00   0.50   10.00    --  110.00 -64.00-146.55   50
 60  \w     96.00 174.00   0.50   10.00    --  110.00  45.00-150.00  156
 61  \w    113.00 153.00   0.50   10.00    --  110.00  61.00   0.00   80
 62  \w     78.00 103.00   0.50   10.00    --  110.00 -77.00-120.00   50
 63  \w     52.00  77.00   0.50   10.00    --  110.00 -77.00   0.00   50
 64  \w     67.00  92.00   0.50   10.00    --  110.00 -77.00 -30.00   50
 65  \w     78.00 104.00   0.50   10.00    --  110.00 -94.00-120.00   52
 66  \w     54.00 106.00   0.50   10.00    --  110.00 -78.00  22.12  104
 67  \w     50.00  75.00   0.50   10.00    --  110.00-125.00  60.00   50
 68  \w     85.00 110.00   0.50   10.00    --  110.00-125.00  90.00   50
 69  \w     38.00  63.00   0.50   10.00    --  110.00 -61.00 120.00   50
 70  \w     98.00 171.00   0.50   10.00    --  110.00  45.00-180.00  146
 71  \w    134.00 159.00   0.50   10.00    --  110.00 125.00  30.00   50
 72  \w    110.00 135.00   0.50   10.00    --  110.00-159.00 142.98   50
 73  \w    104.00 152.00   0.50   10.00    --  110.00  45.00  90.00   96
 74  \w     95.00 120.00   0.50   10.00    --  110.00  30.00-150.00   50
 75  \w    113.00 139.00   0.50   10.00    --  110.00  61.00-180.00   52
 76  \w    117.00 142.00   0.50   10.00    --  110.00  61.00 120.00   50
 77  \w     46.00  73.00   0.50   10.00    --  110.00-104.00 -29.67   54
 78  \w     60.00 108.00   0.50   10.00    --  110.00 -83.00 134.79   96
 79  \w     89.00 114.00   0.50   10.00    --  110.00 -84.00 -32.79   50
 80  \w     44.00  69.00   0.50   10.00    --  110.00 -85.00  89.44   50
 81  \w    111.00 136.00   0.50   10.00    --  110.00 -85.00  89.44   50
 82  \w     52.00 106.00   0.50   10.00    --  110.00-107.00 154.58  108
;
_diffrn_measurement_device 'four-circle diffractometer'
_diffrn_measurement_device_type 'Rigaku Oxford Diffraction XtaLAB Synergy, Dualflex, HyPix 6000-HE'
_diffrn_measurement_method '\w scans'
_diffrn_orient_matrix_type 'CrysAlisPro convention (1999,Acta A55,543-557)'
_diffrn_orient_matrix_UB_11 0.1020457000
_diffrn_orient_matrix_UB_12 0.0067615000
_diffrn_orient_matrix_UB_13 0.0667110000
_diffrn_orient_matrix_UB_21 -0.0888665000
_diffrn_orient_matrix_UB_22 0.0027221000
_diffrn_orient_matrix_UB_23 0.0785055000
_diffrn_orient_matrix_UB_31 0.0106697000
_diffrn_orient_matrix_UB_32 -0.0413781000
_diffrn_orient_matrix_UB_33 0.0159743000
_diffrn_radiation_monochromator mirror
_diffrn_radiation_probe x-ray
_diffrn_radiation_type 'Cu K\a'
_diffrn_radiation_wavelength 1.54184
_diffrn_reflns_av_R_equivalents 0.0768
_diffrn_reflns_av_unetI/netI 0.0294
_diffrn_reflns_Laue_measured_fraction_full 0.997
_diffrn_reflns_Laue_measured_fraction_max 0.995
_diffrn_reflns_limit_h_max 14
_diffrn_reflns_limit_h_min -14
_diffrn_reflns_limit_k_max 34
_diffrn_reflns_limit_k_min -45
_diffrn_reflns_limit_l_max 18
_diffrn_reflns_limit_l_min -18
_diffrn_reflns_number 58535
_diffrn_reflns_point_group_measured_fraction_full 0.997
_diffrn_reflns_point_group_measured_fraction_max 0.995
_diffrn_reflns_theta_full 67.684
_diffrn_reflns_theta_max 77.420
_diffrn_reflns_theta_min 2.410
_diffrn_source 'micro-focus sealed X-ray tube'
_diffrn_source_type 'PhotonJet (Cu) X-ray Source'
_exptl_absorpt_coefficient_mu 1.412
_exptl_absorpt_correction_T_max 1.00000
_exptl_absorpt_correction_T_min 0.81325
_exptl_absorpt_correction_type multi-scan
_exptl_absorpt_process_details
;
CrysAlisPro 1.171.42.94a (Rigaku Oxford Diffraction, 2023)
Empirical absorption correction using spherical harmonics,
implemented in SCALE3 ABSPACK scaling algorithm.
;
_exptl_crystal_colour blue
_exptl_crystal_colour_primary blue
_exptl_crystal_density_diffrn 1.297
_exptl_crystal_description prism
_exptl_crystal_F_000 2488
_exptl_crystal_recrystallization_method 'crystallized from DMF'
_exptl_crystal_size_max 0.26
_exptl_crystal_size_mid 0.16
_exptl_crystal_size_min 0.12
_refine_diff_density_max 1.948
_refine_diff_density_min -0.806
_refine_diff_density_rms 0.110
_refine_ls_extinction_method none
_refine_ls_goodness_of_fit_ref 1.370
_refine_ls_hydrogen_treatment constr
_refine_ls_matrix_type full
_refine_ls_number_parameters 174
_refine_ls_number_reflns 3398
_refine_ls_number_restraints 0
_refine_ls_restrained_S_all 1.370
_refine_ls_R_factor_all 0.0957
_refine_ls_R_factor_gt 0.0910
_refine_ls_shift/su_max 0.000
_refine_ls_shift/su_mean 0.000
_refine_ls_structure_factor_coef Fsqd
_refine_ls_weighting_details 'w=1/[\s^2^(Fo^2^)+(0.2000P)^2^] where P=(Fo^2^+2Fc^2^)/3'
_refine_ls_weighting_scheme calc
_refine_ls_wR_factor_gt 0.2891
_refine_ls_wR_factor_ref 0.2989
_reflns_Friedel_coverage 0.000
_reflns_number_gt 2919
_reflns_number_total 3398
_reflns_threshold_expression 'I > 2\s(I)'
_cod_data_source_file d4dt02085e2.cif
_cod_data_source_block cs2947
_cod_depositor_comments 'Adding full bibliography for 7716813--7716817.cif.'
_cod_database_code 7716815
_shelx_shelxl_version_number 2018/3
_chemical_oxdiff_formula 'Cu2 C44 H22 O8 C3 H7 N O H2 O'
_chemical_oxdiff_usercomment 'Trevor Makal UVA Wise LJE-01-68-6'
_shelx_space_group_comment
;
The symmetry employed for this shelxl refinement is uniquely defined
by the following loop, which should always be used as a source of
symmetry information in preference to the above space-group names.
They are only intended as comments.
;
_shelx_estimated_absorpt_t_max 0.849
_shelx_estimated_absorpt_t_min 0.710
_olex2_refinement_description
;
1. Fixed Uiso
 At 1.2 times of:
  All C(H) groups
2. Others
 Fixed Sof: C13B(0.5) C8A(0.5) C13A(0.5) C12A(0.5) H12A(0.5) C11A(0.5)
 H11A(0.5) C10A(0.5) H10A(0.5) C9A(0.5) H9A(0.5) C8B(0.5) C10B(0.5) H10B(0.5)
 C9B(0.5) H9B(0.5) C11B(0.5) H11B(0.5) C12B(0.5)
3.a Aromatic/amide H refined with riding coordinates:
 C4(H4), C3(H3), C12A(H12A), C11A(H11A), C10A(H10A), C9A(H9A), C10B(H10B),
 C9B(H9B), C11B(H11B)
3.b Fitted hexagon refined as free rotating group:
 C8A(C13A,C12A,C11A,C10A,C9A)
;
_smtbx_masks_special_details
;
A solvent mask was calculated and 782 electrons were 
found in a volume of 2969\%A^3^ in 1 void per unit cell. 
This is consistent with the presence of 
5[C3H7NO] per formula unit which account for 800 electrons 
per unit cell.
;
_smtbx_masks_void_probe_radius 1.2
_smtbx_masks_void_truncation_radius 1.2
_olex2_date_sample_data_collection 2022-11-30
_olex2_date_sample_submission 2022-11-30
_olex2_exptl_crystal_mounting_method 'mounted on a nylon loop with perfluoroether oil'
_olex2_submission_original_sample_id LJE-01-68-6
_olex2_submission_special_instructions 'No special instructions were received'
_oxdiff_exptl_absorpt_empirical_details
;
Empirical correction (ABSPACK) includes:
- Absorption correction using spherical harmonics
- Frame scaling
;
_oxdiff_exptl_absorpt_empirical_full_max 2.785
_oxdiff_exptl_absorpt_empirical_full_min 0.422

loop_
_space_group_symop_operation_xyz
'x, y, z'
'-x, -y, z'
'-x, y, -z+1/2'
'x, -y, -z+1/2'
'x+1/2, y+1/2, z'
'-x+1/2, -y+1/2, z'
'-x+1/2, y+1/2, -z+1/2'
'x+1/2, -y+1/2, -z+1/2'
'-x, -y, -z'
'x, y, -z'
'x, -y, z-1/2'
'-x, y, z-1/2'
'-x+1/2, -y+1/2, -z'
'x+1/2, y+1/2, -z'
'x+1/2, -y+1/2, z-1/2'
'-x+1/2, y+1/2, z-1/2'

loop_
_atom_site_label
_atom_site_type_symbol
_atom_site_fract_x
_atom_site_fract_y
_atom_site_fract_z
_atom_site_U_iso_or_equiv
_atom_site_adp_type
_atom_site_occupancy
_atom_site_site_symmetry_order
_atom_site_calc_flag
_atom_site_refinement_flags_posn
_atom_site_refinement_flags_adp
_atom_site_refinement_flags_occupancy
_atom_site_disorder_assembly
_atom_site_disorder_group
Cu1 Cu 0.82852(6) 0.27677(2) 0.500000 0.0538(3) Uani 1 2 d S T P . .
O2 O 0.7295(2) 0.29978(6) 0.40926(15) 0.0695(6) Uani 1 1 d . . . . .
O3 O 0.5987(3) 0.25337(6) 0.40557(17) 0.0739(7) Uani 1 1 d . . . . .
C7 C 0.500000 0.47942(9) 0.250000 0.0543(9) Uani 1 2 d S T P . .
O1 O 0.9606(4) 0.31761(11) 0.500000 0.1118(18) Uani 1 2 d S T P . .
C5 C 0.500000 0.36146(11) 0.250000 0.0674(11) Uani 1 2 d S T P . .
C4 C 0.5701(4) 0.34257(8) 0.3102(2) 0.0696(9) Uani 1 1 d . . . . .
H4 H 0.619692 0.355559 0.350741 0.084 Uiso 1 1 calc R U . . .
C6 C 0.500000 0.40256(10) 0.250000 0.0604(10) Uani 1 2 d S T P . .
C2 C 0.5687(4) 0.30447(8) 0.3120(2) 0.0707(9) Uani 1 1 d . . . . .
C1 C 0.6385(4) 0.28426(9) 0.3813(2) 0.0669(8) Uani 1 1 d . . . . .
C3 C 0.500000 0.28494(12) 0.250000 0.0726(13) Uani 1 2 d S T P . .
H3 H 0.499997 0.259031 0.249998 0.087 Uiso 1 2 calc R U P . .
C13B C 0.3949(6) 0.46257(16) 0.2628(4) 0.0591(14) Uani 0.5 1 d . . P A 2
C8A C 0.4601(4) 0.42052(9) 0.3288(2) 0.0574(12) Uani 0.5 1 d G . P A -1
C13A C 0.4622(4) 0.45842(9) 0.3293(2) 0.0583(13) Uani 0.5 1 d G . P A -1
C12A C 0.4251(4) 0.47743(7) 0.4055(3) 0.0623(14) Uani 0.5 1 d G . P A -1
H12A H 0.426553 0.503328 0.405784 0.075 Uiso 0.5 1 calc R U P A -1
C11A C 0.3858(5) 0.45854(10) 0.4813(2) 0.075(2) Uani 0.5 1 d G . P A -1
H11A H 0.360396 0.471536 0.533350 0.091 Uiso 0.5 1 calc R U P A -1
C10A C 0.3836(5) 0.42065(10) 0.4808(2) 0.076(2) Uani 0.5 1 d G . P A -1
H10A H 0.356785 0.407739 0.532606 0.091 Uiso 0.5 1 calc R U P A -1
C9A C 0.4208(5) 0.40163(7) 0.4046(3) 0.0662(15) Uani 0.5 1 d G . P A -1
H9A H 0.419330 0.375734 0.404294 0.079 Uiso 0.5 1 calc R U P A -1
C8B C 0.3953(6) 0.42287(15) 0.2642(4) 0.0603(14) Uani 0.5 1 d . . P A 2
C10B C 0.1831(9) 0.4248(3) 0.2978(6) 0.086(2) Uani 0.5 1 d . . P A 2
H10B H 0.111783 0.412301 0.311340 0.104 Uiso 0.5 1 calc R U P A 2
C9B C 0.2880(8) 0.4047(2) 0.2837(5) 0.077(2) Uani 0.5 1 d . . P A 2
H9B H 0.286549 0.378848 0.287389 0.092 Uiso 0.5 1 calc R U P A 2
C11B C 0.1838(7) 0.4622(3) 0.2921(7) 0.081(2) Uani 0.5 1 d . . P A 2
H11B H 0.112244 0.475363 0.298490 0.097 Uiso 0.5 1 calc R U P A 2
C12B C 0.2852(7) 0.48026(17) 0.2774(5) 0.0670(15) Uani 0.5 1 d . . P A 2

loop_
_atom_site_aniso_label
_atom_site_aniso_U_11
_atom_site_aniso_U_22
_atom_site_aniso_U_33
_atom_site_aniso_U_23
_atom_site_aniso_U_13
_atom_site_aniso_U_12
Cu1 0.0961(6) 0.0229(4) 0.0425(4) 0.000 0.000 0.00141(18)
O2 0.1109(17) 0.0405(11) 0.0571(11) 0.0079(8) -0.0158(11) -0.0027(10)
O3 0.1149(18) 0.0354(11) 0.0713(13) 0.0071(9) -0.0248(13) -0.0052(9)
C7 0.087(3) 0.037(2) 0.0388(16) 0.000 -0.0065(16) 0.000
O1 0.103(3) 0.0425(19) 0.190(6) 0.000 0.000 -0.0173(17)
C5 0.114(3) 0.0351(19) 0.053(2) 0.000 -0.015(2) 0.000
C4 0.114(2) 0.0379(15) 0.0571(16) 0.0018(11) -0.0186(16) 0.0000(14)
C6 0.104(3) 0.0341(18) 0.0428(18) 0.000 -0.0147(18) 0.000
C2 0.119(3) 0.0359(15) 0.0574(16) -0.0006(11) -0.0177(17) -0.0025(14)
C1 0.118(2) 0.0299(12) 0.0523(16) -0.0004(11) -0.0116(16) 0.0053(15)
C3 0.126(4) 0.0315(16) 0.060(2) 0.000 -0.022(2) 0.000
C13B 0.092(4) 0.046(3) 0.040(3) 0.004(2) -0.009(2) 0.003(2)
C8A 0.085(4) 0.040(3) 0.047(3) -0.001(2) -0.001(2) -0.002(2)
C13A 0.082(4) 0.045(3) 0.047(3) -0.003(2) -0.001(2) -0.009(2)
C12A 0.101(4) 0.039(3) 0.047(3) -0.001(2) 0.005(3) -0.009(3)
C11A 0.112(5) 0.064(3) 0.050(6) -0.008(2) 0.013(3) -0.021(3)
C10A 0.110(5) 0.062(3) 0.055(7) 0.006(2) 0.008(3) -0.016(3)
C9A 0.105(4) 0.040(3) 0.053(3) 0.000(2) 0.000(3) -0.015(3)
C8B 0.095(4) 0.041(3) 0.045(3) 0.001(2) -0.012(2) -0.004(2)
C10B 0.106(6) 0.077(5) 0.076(5) -0.002(4) -0.002(4) -0.033(4)
C9B 0.120(6) 0.048(3) 0.061(3) 0.003(3) -0.022(4) -0.027(4)
C11B 0.085(5) 0.083(6) 0.074(5) 0.004(4) -0.003(3) -0.001(4)
C12B 0.089(4) 0.045(3) 0.066(4) -0.003(3) -0.002(3) -0.003(3)

loop_
_atom_type_symbol
_atom_type_description
_atom_type_scat_dispersion_real
_atom_type_scat_dispersion_imag
_atom_type_scat_source
C C 0.0181 0.0091 'International Tables Vol C Tables 4.2.6.8 and 6.1.1.4'
H H 0.0000 0.0000 'International Tables Vol C Tables 4.2.6.8 and 6.1.1.4'
Cu Cu -1.9646 0.5888 'International Tables Vol C Tables 4.2.6.8 and 6.1.1.4'
N N 0.0311 0.0180 'International Tables Vol C Tables 4.2.6.8 and 6.1.1.4'
O O 0.0492 0.0322 'International Tables Vol C Tables 4.2.6.8 and 6.1.1.4'

loop_
_geom_angle_atom_site_label_1
_geom_angle_atom_site_label_2
_geom_angle_atom_site_label_3
_geom_angle
_geom_angle_site_symmetry_1
_geom_angle_site_symmetry_3
_geom_angle_publ_flag
O2 Cu1 Cu1 86.14(8) 10_556 13_656 ?
O2 Cu1 Cu1 86.14(8) . 13_656 ?
O2 Cu1 O2 87.29(16) . 10_556 ?
O2 Cu1 O3 89.86(12) . 6_655 ?
O2 Cu1 O3 89.86(12) 10_556 13_656 ?
O2 Cu1 O3 168.24(11) 10_556 6_655 ?
O2 Cu1 O3 168.24(11) . 13_656 ?
O2 Cu1 O1 95.89(12) 10_556 . ?
O2 Cu1 O1 95.89(12) . . ?
O3 Cu1 Cu1 82.28(7) 13_656 13_656 ?
O3 Cu1 Cu1 82.28(7) 6_655 13_656 ?
O3 Cu1 O3 90.63(17) 6_655 13_656 ?
O3 Cu1 O1 95.76(12) 13_656 . ?
O3 Cu1 O1 95.76(12) 6_655 . ?
O1 Cu1 Cu1 177.19(14) . 13_656 ?
C1 O2 Cu1 120.6(2) . . ?
C1 O3 Cu1 123.6(2) . 13_656 ?
C13A C7 C7 121.71(18) . 2_665 ?
C4 C5 C4 119.7(4) . 3_655 ?
C4 C5 C6 120.1(2) . . ?
C4 C5 C6 120.1(2) 3_655 . ?
C5 C4 H4 119.8 . . ?
C5 C4 C2 120.5(3) . . ?
C2 C4 H4 119.8 . . ?
C8A C6 C5 117.80(19) . . ?
C8A C6 C8B 98.4(3) . 3_655 ?
C8B C6 C5 121.7(3) . . ?
C8B C6 C5 121.7(3) 3_655 . ?
C8B C6 C8B 116.6(5) 3_655 . ?
C4 C2 C1 120.3(3) . . ?
C4 C2 C3 120.4(3) . . ?
C3 C2 C1 119.4(3) . . ?
O2 C1 O3 127.3(3) . . ?
O2 C1 C2 116.1(3) . . ?
O3 C1 C2 116.6(3) . . ?
C2 C3 C2 118.4(4) . 3_655 ?
C2 C3 H3 120.8 . . ?
C2 C3 H3 120.8 3_655 . ?
C7 C13B C8B 117.0(5) . . ?
C7 C13B C12B 125.7(5) . . ?
C12B C13B C8B 117.3(6) . . ?
C13A C8A C6 117.7(3) . . ?
C13A C8A C9A 120.0 . . ?
C9A C8A C6 122.3(3) . . ?
C8A C13A C7 121.8(2) . . ?
C8A C13A C12A 120.0 . . ?
C12A C13A C7 118.2(2) . . ?
C13A C12A H12A 120.0 . . ?
C13A C12A C11A 120.0 . . ?
C11A C12A H12A 120.0 . . ?
C12A C11A H11A 120.0 . . ?
C10A C11A C12A 120.0 . . ?
C10A C11A H11A 120.0 . . ?
C11A C10A H10A 120.0 . . ?
C11A C10A C9A 120.0 . . ?
C9A C10A H10A 120.0 . . ?
C8A C9A H9A 120.0 . . ?
C10A C9A C8A 120.0 . . ?
C10A C9A H9A 120.0 . . ?
C6 C8B C13B 121.8(5) . . ?
C6 C8B C9B 120.2(6) . . ?
C9B C8B C13B 118.0(6) . . ?
C9B C10B H10B 119.9 . . ?
C11B C10B H10B 119.9 . . ?
C11B C10B C9B 120.3(7) . . ?
C8B C9B H9B 119.7 . . ?
C10B C9B C8B 120.6(7) . . ?
C10B C9B H9B 119.7 . . ?
C10B C11B H11B 119.8 . . ?
C12B C11B C10B 120.5(8) . . ?
C12B C11B H11B 119.8 . . ?
C13B C12B C12B 109.0(4) . 4_565 ?
C11B C12B C13B 123.3(7) . . ?
C11B C12B C12B 120.6(5) . 4_565 ?

loop_
_geom_bond_atom_site_label_1
_geom_bond_atom_site_label_2
_geom_bond_distance
_geom_bond_site_symmetry_2
_geom_bond_publ_flag
Cu1 Cu1 2.6520(11) 13_656 ?
Cu1 O2 1.942(2) 10_556 ?
Cu1 O2 1.942(2) . ?
Cu1 O3 1.962(2) 13_656 ?
Cu1 O3 1.962(2) 6_655 ?
Cu1 O1 2.119(4) . ?
O2 C1 1.250(5) . ?
O3 C1 1.271(4) . ?
C7 C7 1.509(7) 2_665 ?
C7 C13B 1.357(7) . ?
C7 C13B 1.357(7) 3_655 ?
C7 C13A 1.466(3) . ?
C5 C4 1.380(4) 3_655 ?
C5 C4 1.380(4) . ?
C5 C6 1.507(5) . ?
C4 H4 0.9500 . ?
C4 C2 1.397(4) . ?
C6 C8A 1.413(3) . ?
C6 C8B 1.418(7) 3_655 ?
C6 C8B 1.418(7) . ?
C2 C1 1.491(5) . ?
C2 C3 1.400(4) . ?
C3 H3 0.9500 . ?
C13B C8B 1.456(8) . ?
C13B C12B 1.420(10) . ?
C8A C13A 1.3900 . ?
C8A C9A 1.3900 . ?
C13A C12A 1.3900 . ?
C12A H12A 0.9500 . ?
C12A C11A 1.3900 . ?
C11A H11A 0.9500 . ?
C11A C10A 1.3900 . ?
C10A H10A 0.9500 . ?
C10A C9A 1.3900 . ?
C9A H9A 0.9500 . ?
C8B C9B 1.418(10) . ?
C10B H10B 0.9500 . ?
C10B C9B 1.415(15) . ?
C10B C11B 1.375(14) . ?
C9B H9B 0.9500 . ?
C11B H11B 0.9500 . ?
C11B C12B 1.346(11) . ?
C12B C12B 1.658(14) 4_565 ?

loop_
_geom_torsion_atom_site_label_1
_geom_torsion_atom_site_label_2
_geom_torsion_atom_site_label_3
_geom_torsion_atom_site_label_4
_geom_torsion
_geom_torsion_site_symmetry_1
_geom_torsion_site_symmetry_2
_geom_torsion_site_symmetry_3
_geom_torsion_site_symmetry_4
_geom_torsion_publ_flag
Cu1 O2 C1 O3 0.0(6) . . . . ?
Cu1 O2 C1 C2 179.7(2) . . . . ?
Cu1 O3 C1 O2 2.9(6) 13_656 . . . ?
Cu1 O3 C1 C2 -176.8(2) 13_656 . . . ?
C7 C7 C13B C8B -179.0(3) 2_665 . . . ?
C7 C7 C13B C12B -0.9(7) 2_665 . . . ?
C7 C7 C13A C8A 178.8(2) 2_665 . . . ?
C7 C7 C13A C12A 0.4(3) 2_665 . . . ?
C7 C13B C8B C6 -2.0(7) . . . . ?
C7 C13B C8B C9B 175.7(5) . . . . ?
C7 C13B C12B C11B -178.2(7) . . . . ?
C7 C13B C12B C12B 31.5(9) . . . 4_565 ?
C7 C13A C12A C11A 178.4(4) . . . . ?
C5 C4 C2 C1 -175.9(3) . . . . ?
C5 C4 C2 C3 2.9(6) . . . . ?
C5 C6 C8A C13A 178.83(19) . . . . ?
C5 C6 C8A C9A -0.5(3) . . . . ?
C5 C6 C8B C13B -179.0(4) . . . . ?
C5 C6 C8B C9B 3.4(6) . . . . ?
C4 C5 C4 C2 -1.4(3) 3_655 . . . ?
C4 C5 C6 C8A -63.1(3) . . . . ?
C4 C5 C6 C8A 116.9(3) 3_655 . . . ?
C4 C5 C6 C8B 58.2(3) 3_655 . . . ?
C4 C5 C6 C8B -121.8(3) . . . . ?
C4 C5 C6 C8B -121.8(3) 3_655 . . 3_655 ?
C4 C5 C6 C8B 58.2(3) . . . 3_655 ?
C4 C2 C1 O2 -28.8(6) . . . . ?
C4 C2 C1 O3 150.9(4) . . . . ?
C4 C2 C3 C2 -1.4(3) . . . 3_655 ?
C6 C5 C4 C2 178.6(3) . . . . ?
C6 C8A C13A C7 2.3(4) . . . . ?
C6 C8A C13A C12A -179.3(4) . . . . ?
C6 C8A C9A C10A 179.3(4) . . . . ?
C6 C8B C9B C10B -179.9(6) . . . . ?
C1 C2 C3 C2 177.4(4) . . . 3_655 ?
C3 C2 C1 O2 152.4(3) . . . . ?
C3 C2 C1 O3 -27.9(5) . . . . ?
C13B C7 C13B C8B 1.0(3) 3_655 . . . ?
C13B C7 C13B C12B 179.1(6) 3_655 . . . ?
C13B C8B C9B C10B 2.4(10) . . . . ?
C8A C13A C12A C11A 0.0 . . . . ?
C13A C8A C9A C10A 0.0 . . . . ?
C13A C12A C11A C10A 0.0 . . . . ?
C12A C11A C10A C9A 0.0 . . . . ?
C11A C10A C9A C8A 0.0 . . . . ?
C9A C8A C13A C7 -178.3(4) . . . . ?
C9A C8A C13A C12A 0.0 . . . . ?
C8B C6 C8B C13B 1.0(4) 3_655 . . . ?
C8B C6 C8B C9B -176.6(6) 3_655 . . . ?
C8B C13B C12B C11B -0.1(10) . . . . ?
C8B C13B C12B C12B -150.4(6) . . . 4_565 ?
C10B C11B C12B C13B 3.1(14) . . . . ?
C10B C11B C12B C12B 150.1(9) . . . 4_565 ?
C9B C10B C11B C12B -3.3(15) . . . . ?
C11B C10B C9B C8B 0.5(13) . . . . ?
C12B C13B C8B C6 179.7(5) . . . . ?
C12B C13B C8B C9B -2.6(8) . . . . ?

loop_
_smtbx_masks_void_nr
_smtbx_masks_void_average_x
_smtbx_masks_void_average_y
_smtbx_masks_void_average_z
_smtbx_masks_void_volume
_smtbx_masks_void_count_electrons
_smtbx_masks_void_content
1 -0.265 -0.003 -0.869 2969.2 782.0 '20 DMF'
